data_7219882
loop_
_publ_author_name
'Ferreira da Silva, J. L.'
'Harjivan, Shrika G.'
'Ferreira, Andr\'e P.'
'Shimizu, Karina'
'Matilde Marques, M.'
'Duarte, M. Teresa'

_publ_section_title
;
 Effect of substituents in the molecular and supramolecular architectures
 of 1-ferrocenyl-2-(aryl)thioethanones
;
_journal_issue 16
_journal_name_full CrystEngComm
_journal_page_first 3089
_journal_paper_doi 10.1039/C5CE00149H
_journal_volume 17
_journal_year 2015
_chemical_formula_moiety 'C18 H15 Cl Fe O S'
_chemical_formula_sum 'C18 H15 Cl Fe O S'
_chemical_formula_weight 370.66
_chemical_melting_point 368
_chemical_name_systematic
;
 1-Ferrocenyl-2-[4-(chlorophenyl)thio]ethanone
;
_space_group_IT_number 33
_symmetry_cell_setting orthorhombic
_symmetry_space_group_name_Hall 'P 2c -2n'
_symmetry_space_group_name_H-M 'P n a 21'
_atom_sites_solution_hydrogens geom
_atom_sites_solution_primary direct
_atom_sites_solution_secondary difmap
_audit_creation_method SHELXL-97
_audit_update_record
;
2015-01-20 deposited with the CCDC.
2015-03-11 downloaded from the CCDC.
;
_cell_angle_alpha 90.00
_cell_angle_beta 90.00
_cell_angle_gamma 90.00
_cell_formula_units_Z 8
_cell_length_a 24.794(5)
_cell_length_b 5.846(3)
_cell_length_c 21.572(4)
_cell_measurement_reflns_used 5647
_cell_measurement_temperature 150(2)
_cell_measurement_theta_max 25.37
_cell_measurement_theta_min 1.89
_cell_volume 3126.8(18)
_computing_structure_refinement 'SHELXL-97 (Sheldrick, 2008)'
_diffrn_ambient_temperature 150(2)
_diffrn_measured_fraction_theta_full 0.996
_diffrn_measured_fraction_theta_max 0.996
_diffrn_radiation_monochromator graphite
_diffrn_radiation_source 'fine-focus sealed tube'
_diffrn_radiation_type MoK\a
_diffrn_radiation_wavelength 0.71073
_diffrn_reflns_av_R_equivalents 0.1109
_diffrn_reflns_av_sigmaI/netI 0.1502
_diffrn_reflns_limit_h_max 29
_diffrn_reflns_limit_h_min -29
_diffrn_reflns_limit_k_max 7
_diffrn_reflns_limit_k_min -7
_diffrn_reflns_limit_l_max 25
_diffrn_reflns_limit_l_min -26
_diffrn_reflns_number 20655
_diffrn_reflns_theta_full 25.37
_diffrn_reflns_theta_max 25.37
_diffrn_reflns_theta_min 1.89
_exptl_absorpt_coefficient_mu 1.266
_exptl_absorpt_correction_T_max 0.6314
_exptl_absorpt_correction_T_min 0.4307
_exptl_absorpt_correction_type multi-scan
_exptl_absorpt_process_details SADABS
_exptl_crystal_colour orange
_exptl_crystal_density_diffrn 1.575
_exptl_crystal_density_method 'not measured'
_exptl_crystal_description prism
_exptl_crystal_F_000 1520
_exptl_crystal_recrystallization_method 'Re-crystallisation from solvent: Diethyl ether'
_exptl_crystal_size_max 0.80
_exptl_crystal_size_mid 0.60
_exptl_crystal_size_min 0.40
_refine_diff_density_max 0.544
_refine_diff_density_min -0.418
_refine_diff_density_rms 0.074
_refine_ls_abs_structure_details 'Flack H D (1983), Acta Cryst. A39, 876-881'
_refine_ls_abs_structure_Flack 0.52(3)
_refine_ls_extinction_method none
_refine_ls_goodness_of_fit_ref 0.756
_refine_ls_hydrogen_treatment constr
_refine_ls_matrix_type full
_refine_ls_number_parameters 398
_refine_ls_number_reflns 5647
_refine_ls_number_restraints 13
_refine_ls_restrained_S_all 0.755
_refine_ls_R_factor_all 0.0891
_refine_ls_R_factor_gt 0.0443
_refine_ls_shift/su_max 0.001
_refine_ls_shift/su_mean 0.000
_refine_ls_structure_factor_coef Fsqd
_refine_ls_weighting_details 'calc w=1/[\s^2^(Fo^2^)+(0.0006P)^2^+0.0000P] where P=(Fo^2^+2Fc^2^)/3'
_refine_ls_weighting_scheme calc
_refine_ls_wR_factor_gt 0.0561
_refine_ls_wR_factor_ref 0.0637
_reflns_number_gt 3361
_reflns_number_total 5647
_reflns_threshold_expression >2\s(I)
_cod_data_source_file c5ce00149h2.cif
_cod_data_source_block compoundV
_cod_depositor_comments
;
The following automatic conversions were performed:

'_symmetry_cell_setting' value 'Orthorhombic' changed to
'orthorhombic' according to
/usr/data/users/saulius/crontab/automatic-downloads/rss-feeds/RSC/lib/dictionaries/cif_core.dic
dictionary named 'cif_core.dic' version 2.4.2 from 2011-04-26.

Automatic conversion script
Id: cif_fix_values 3105 2015-03-04 15:46:00Z robertas 

 Adding full bibliography for 7219879--7219885.cif.
;
_cod_original_sg_symbol_H-M Pna21
_cod_database_code 7219882

loop_
_symmetry_equiv_pos_as_xyz
'x, y, z'
'-x, -y, z+1/2'
'-x+1/2, y+1/2, z+1/2'
'x+1/2, -y+1/2, z'

loop_
_atom_site_label
_atom_site_type_symbol
_atom_site_fract_x
_atom_site_fract_y
_atom_site_fract_z
_atom_site_U_iso_or_equiv
_atom_site_adp_type
_atom_site_occupancy
_atom_site_symmetry_multiplicity
_atom_site_calc_flag
_atom_site_refinement_flags
Fe1 Fe 0.81008(5) 0.26214(16) 0.19467(5) 0.0196(3) Uani 1 1 d .
Fe1A Fe 0.44114(5) 1.29156(16) -0.19536(4) 0.0198(3) Uani 1 1 d .
Cl1 Cl 0.44321(9) 0.8179(4) 0.01169(11) 0.0341(6) Uani 1 1 d .
Cl1A Cl 0.80519(9) 0.7308(4) -0.01259(12) 0.0390(7) Uani 1 1 d .
S1 S 0.62304(6) 0.1764(3) 0.11761(10) 0.0301(5) Uani 1 1 d .
S1A S 0.62604(6) 1.3902(3) -0.11237(10) 0.0297(5) Uani 1 1 d .
O1 O 0.70885(16) 0.6716(7) 0.1182(2) 0.0308(12) Uani 1 1 d .
O1A O 0.54020(16) 0.8930(8) -0.1136(2) 0.0343(12) Uani 1 1 d .
C1 C 0.8401(3) 0.2490(11) 0.1066(5) 0.028(2) Uani 1 1 d .
H1 H 0.8215 0.2944 0.0702 0.033 Uiso 1 1 calc R
C6 C 0.7347(3) 0.3890(11) 0.1932(4) 0.0236(19) Uani 1 1 d .
C18A C 0.7271(3) 1.2653(11) -0.0823(4) 0.021(2) Uani 1 1 d .
H18A H 0.7362 1.4135 -0.0971 0.025 Uiso 1 1 calc R
C12A C 0.5605(3) 1.2861(10) -0.0873(4) 0.023(2) Uani 1 1 d .
H12C H 0.5634 1.2264 -0.0445 0.028 Uiso 1 1 calc R
H12D H 0.5345 1.4146 -0.0869 0.028 Uiso 1 1 calc R
C13A C 0.6729(3) 1.1964(11) -0.0817(3) 0.0188(16) Uani 1 1 d .
C3 C 0.8930(4) 0.2625(11) 0.1918(6) 0.033(2) Uani 1 1 d .
H3 H 0.9168 0.3164 0.2231 0.040 Uiso 1 1 calc R
C13 C 0.5749(3) 0.3631(11) 0.0869(3) 0.0199(16) Uani 1 1 d .
C10 C 0.7344(3) 0.1617(12) 0.2173(3) 0.0211(19) Uani 1 1 d .
H10 H 0.7158 0.0335 0.2006 0.025 Uiso 1 1 calc R
C6A C 0.5169(3) 1.1687(10) -0.1903(3) 0.0163(17) Uani 1 1 d .
C3A C 0.3589(4) 1.2868(12) -0.1969(6) 0.040(3) Uani 1 1 d .
H3A H 0.3367 1.2326 -0.2297 0.048 Uiso 1 1 calc R
C16 C 0.4937(2) 0.6460(12) 0.0400(3) 0.0246(18) Uani 1 1 d .
C15 C 0.5466(3) 0.7271(10) 0.0379(4) 0.0204(18) Uani 1 1 d .
H15 H 0.5551 0.8724 0.0208 0.024 Uiso 1 1 calc R
C7A C 0.5173(3) 1.3946(12) -0.2138(4) 0.027(2) Uani 1 1 d .
H7A H 0.5344 1.5237 -0.1956 0.032 Uiso 1 1 calc R
C18 C 0.5219(3) 0.2864(11) 0.0874(4) 0.020(2) Uani 1 1 d .
H18 H 0.5132 0.1392 0.1032 0.025 Uiso 1 1 calc R
C1A C 0.4086(4) 1.2966(12) -0.1073(5) 0.042(3) Uani 1 1 d .
H1A H 0.4254 1.2510 -0.0697 0.051 Uiso 1 1 calc R
C15A C 0.7011(3) 0.8362(12) -0.0360(4) 0.0236(18) Uani 1 1 d .
H15A H 0.6921 0.6889 -0.0206 0.028 Uiso 1 1 calc R
C2 C 0.8725(3) 0.3896(12) 0.1428(4) 0.034(2) Uani 1 1 d .
H2 H 0.8795 0.5470 0.1353 0.040 Uiso 1 1 calc R
C17 C 0.4805(2) 0.4333(11) 0.0636(3) 0.0241(18) Uani 1 1 d .
H17 H 0.4440 0.3845 0.0641 0.029 Uiso 1 1 calc R
C17A C 0.7666(3) 1.1248(11) -0.0623(3) 0.0269(18) Uani 1 1 d .
H17A H 0.8031 1.1729 -0.0648 0.032 Uiso 1 1 calc R
C9A C 0.4675(3) 1.1688(12) -0.2795(4) 0.033(2) Uani 1 1 d .
H9A H 0.4459 1.1186 -0.3132 0.040 Uiso 1 1 calc R
C5A C 0.4090(2) 1.5200(12) -0.1342(3) 0.0316(19) Uani 1 1 d .
H5A H 0.4270 1.6500 -0.1178 0.038 Uiso 1 1 calc R
C14 C 0.5871(2) 0.5815(10) 0.0628(3) 0.0182(15) Uani 1 1 d .
H14 H 0.6235 0.6328 0.0633 0.022 Uiso 1 1 calc R
C8A C 0.4869(3) 1.3911(14) -0.2708(4) 0.038(2) Uani 1 1 d .
H8A H 0.4811 1.5174 -0.2977 0.045 Uiso 1 1 calc R
C4 C 0.8719(3) 0.0374(11) 0.1868(3) 0.0283(18) Uani 1 1 d .
H4 H 0.8785 -0.0857 0.2145 0.034 Uiso 1 1 calc R
C14A C 0.6608(3) 0.9887(11) -0.0577(3) 0.0278(17) Uani 1 1 d .
H14A H 0.6240 0.9435 -0.0554 0.033 Uiso 1 1 calc R
C11 C 0.7108(2) 0.4696(11) 0.1332(3) 0.0205(16) Uani 1 1 d .
C7 C 0.7675(3) 0.5265(13) 0.2318(3) 0.0299(18) Uani 1 1 d .
H7 H 0.7748 0.6847 0.2264 0.036 Uiso 1 1 calc R
C10A C 0.4856(2) 1.0299(12) -0.2292(3) 0.0259(18) Uani 1 1 d .
H10A H 0.4779 0.8722 -0.2233 0.031 Uiso 1 1 calc R
C16A C 0.7546(2) 0.9111(12) -0.0382(3) 0.0261(18) Uani 1 1 d .
C8 C 0.7871(3) 0.3862(13) 0.2795(4) 0.033(2) Uani 1 1 d .
H8 H 0.8102 0.4330 0.3123 0.039 Uiso 1 1 calc R
C4A C 0.3782(2) 1.5151(12) -0.1892(4) 0.0384(19) Uani 1 1 d .
H4A H 0.3716 1.6406 -0.2161 0.046 Uiso 1 1 calc R
C11A C 0.5395(2) 1.0988(10) -0.1295(3) 0.0218(17) Uani 1 1 d .
C5 C 0.8393(2) 0.0300(11) 0.1326(3) 0.0298(19) Uani 1 1 d .
H5 H 0.8205 -0.0994 0.1171 0.036 Uiso 1 1 calc R
C2A C 0.3785(3) 1.1581(13) -0.1474(4) 0.042(2) Uani 1 1 d .
H2A H 0.3723 0.9991 -0.1417 0.050 Uiso 1 1 calc R
C12 C 0.6869(3) 0.2808(10) 0.0915(4) 0.017(2) Uani 1 1 d U
H12A H 0.7126 0.1515 0.0897 0.021 Uiso 1 1 calc R
H12B H 0.6828 0.3418 0.0490 0.021 Uiso 1 1 calc R
C9 C 0.7669(3) 0.1659(13) 0.2704(4) 0.029(2) Uani 1 1 d U
H9 H 0.7740 0.0381 0.2963 0.035 Uiso 1 1 calc R

loop_
_atom_site_aniso_label
_atom_site_aniso_U_11
_atom_site_aniso_U_22
_atom_site_aniso_U_33
_atom_site_aniso_U_23
_atom_site_aniso_U_13
_atom_site_aniso_U_12
Fe1 0.0180(6) 0.0199(5) 0.0211(7) -0.0016(5) -0.0043(6) 0.0040(4)
Fe1A 0.0179(7) 0.0188(5) 0.0226(8) -0.0030(5) -0.0043(6) 0.0015(5)
Cl1 0.0186(12) 0.0459(12) 0.0379(15) -0.0010(10) -0.0078(11) 0.0075(10)
Cl1A 0.0253(13) 0.0470(14) 0.0447(16) -0.0010(11) -0.0092(11) 0.0083(9)
S1 0.0221(9) 0.0307(12) 0.0376(13) 0.0133(10) -0.0062(8) -0.0071(8)
S1A 0.0259(10) 0.0287(11) 0.0345(13) 0.0081(10) -0.0080(9) -0.0054(8)
O1 0.032(3) 0.025(3) 0.035(3) 0.013(2) -0.008(2) -0.003(2)
O1A 0.032(3) 0.028(3) 0.043(3) -0.001(3) -0.014(3) -0.003(2)
C1 0.013(4) 0.040(5) 0.030(6) 0.012(4) 0.010(4) 0.005(3)
C6 0.019(4) 0.020(4) 0.031(5) 0.000(4) -0.003(4) 0.000(3)
C18A 0.022(5) 0.021(4) 0.020(6) 0.005(3) -0.005(4) -0.005(3)
C12A 0.012(4) 0.035(4) 0.023(5) -0.019(4) 0.010(4) -0.008(3)
C13A 0.022(4) 0.014(4) 0.021(4) -0.001(3) 0.002(3) -0.001(3)
C3 0.016(5) 0.029(4) 0.055(7) -0.006(4) -0.015(5) -0.005(3)
C13 0.029(4) 0.021(4) 0.010(4) 0.004(3) 0.001(3) -0.002(3)
C10 0.021(4) 0.026(4) 0.017(5) 0.006(3) 0.007(3) 0.003(3)
C6A 0.015(3) 0.016(4) 0.017(5) -0.002(3) -0.006(3) -0.002(3)
C3A 0.018(5) 0.036(5) 0.067(8) -0.008(5) 0.001(5) 0.003(4)
C16 0.020(4) 0.039(5) 0.015(4) -0.006(3) 0.004(3) -0.001(3)
C15 0.019(4) 0.025(4) 0.017(4) -0.004(3) -0.007(3) -0.007(3)
C7A 0.021(4) 0.026(5) 0.034(6) 0.000(4) -0.005(4) -0.007(3)
C18 0.019(5) 0.023(4) 0.019(5) -0.002(3) 0.007(4) -0.009(3)
C1A 0.048(6) 0.041(5) 0.038(7) 0.009(5) 0.019(6) 0.010(4)
C15A 0.022(4) 0.019(4) 0.030(5) 0.002(4) 0.005(4) -0.004(3)
C2 0.019(4) 0.022(4) 0.059(6) 0.004(4) 0.017(4) -0.002(3)
C17 0.012(3) 0.044(5) 0.016(4) -0.004(4) 0.000(3) -0.008(3)
C17A 0.025(4) 0.024(4) 0.031(5) -0.002(3) 0.009(3) -0.013(3)
C9A 0.045(5) 0.034(5) 0.020(5) -0.013(4) -0.019(4) -0.002(4)
C5A 0.023(4) 0.038(5) 0.033(5) -0.014(4) 0.004(4) 0.003(3)
C14 0.010(3) 0.030(4) 0.015(4) 0.000(3) -0.004(3) -0.003(3)
C8A 0.041(5) 0.052(6) 0.021(5) 0.003(4) 0.002(4) 0.007(4)
C4 0.031(4) 0.026(4) 0.028(5) 0.003(4) -0.005(4) 0.013(3)
C14A 0.019(4) 0.039(5) 0.025(4) -0.011(4) 0.007(3) -0.009(3)
C11 0.008(3) 0.031(4) 0.023(4) -0.003(3) 0.002(3) 0.003(3)
C7 0.026(4) 0.027(4) 0.036(5) -0.018(4) 0.001(4) 0.006(3)
C10A 0.023(4) 0.025(4) 0.030(5) -0.009(4) -0.001(3) -0.001(3)
C16A 0.024(4) 0.034(5) 0.020(4) 0.002(4) 0.000(3) 0.004(3)
C8 0.032(5) 0.049(5) 0.017(5) -0.002(4) 0.002(4) 0.012(4)
C4A 0.026(4) 0.040(5) 0.049(5) -0.003(4) -0.016(4) 0.013(3)
C11A 0.017(3) 0.007(4) 0.041(5) 0.003(3) 0.009(3) 0.000(3)
C5 0.025(4) 0.032(4) 0.032(5) -0.017(4) 0.001(4) 0.002(3)
C2A 0.034(5) 0.025(5) 0.067(7) 0.006(4) 0.015(5) 0.002(4)
C12 0.024(5) 0.015(4) 0.014(5) 0.000(3) -0.016(4) -0.001(3)
C9 0.037(5) 0.040(5) 0.011(5) 0.016(4) 0.001(4) 0.006(4)

loop_
_atom_type_symbol
_atom_type_description
_atom_type_scat_dispersion_real
_atom_type_scat_dispersion_imag
_atom_type_scat_source
C C 0.0033 0.0016 'International Tables Vol C Tables 4.2.6.8 and 6.1.1.4'
H H 0.0000 0.0000 'International Tables Vol C Tables 4.2.6.8 and 6.1.1.4'
O O 0.0106 0.0060 'International Tables Vol C Tables 4.2.6.8 and 6.1.1.4'
S S 0.1246 0.1234 'International Tables Vol C Tables 4.2.6.8 and 6.1.1.4'
Cl Cl 0.1484 0.1585 'International Tables Vol C Tables 4.2.6.8 and 6.1.1.4'
Fe Fe 0.3463 0.8444 'International Tables Vol C Tables 4.2.6.8 and 6.1.1.4'

loop_
_geom_angle_atom_site_label_1
_geom_angle_atom_site_label_2
_geom_angle_atom_site_label_3
_geom_angle
C6 Fe1 C10 41.4(3)
C6 Fe1 C4 160.3(3)
C10 Fe1 C4 122.3(3)
C6 Fe1 C9 68.0(3)
C10 Fe1 C9 40.4(3)
C4 Fe1 C9 106.7(3)
C6 Fe1 C7 40.9(3)
C10 Fe1 C7 69.2(3)
C4 Fe1 C7 156.6(3)
C9 Fe1 C7 67.7(3)
C6 Fe1 C5 124.4(3)
C10 Fe1 C5 107.1(3)
C4 Fe1 C5 41.0(2)
C9 Fe1 C5 122.0(3)
C7 Fe1 C5 161.4(3)
C6 Fe1 C1 109.8(3)
C10 Fe1 C1 123.4(3)
C4 Fe1 C1 67.8(3)
C9 Fe1 C1 158.3(3)
C7 Fe1 C1 125.7(3)
C5 Fe1 C1 40.1(2)
C6 Fe1 C2 124.0(3)
C10 Fe1 C2 159.4(3)
C4 Fe1 C2 67.6(3)
C9 Fe1 C2 159.6(3)
C7 Fe1 C2 109.3(3)
C5 Fe1 C2 67.4(3)
C1 Fe1 C2 39.7(3)
C6 Fe1 C8 68.0(3)
C10 Fe1 C8 68.3(3)
C4 Fe1 C8 121.0(3)
C9 Fe1 C8 40.0(3)
C7 Fe1 C8 40.2(3)
C5 Fe1 C8 157.0(3)
C1 Fe1 C8 161.0(3)
C2 Fe1 C8 124.6(3)
C6 Fe1 C3 158.1(3)
C10 Fe1 C3 159.0(3)
C4 Fe1 C3 40.7(2)
C9 Fe1 C3 123.4(4)
C7 Fe1 C3 122.0(3)
C5 Fe1 C3 68.1(3)
C1 Fe1 C3 66.9(4)
C2 Fe1 C3 39.5(4)
C8 Fe1 C3 107.7(4)
C6A Fe1A C7A 41.0(3)
C6A Fe1A C2A 123.4(3)
C7A Fe1A C2A 158.9(4)
C6A Fe1A C10A 40.6(2)
C7A Fe1A C10A 69.2(3)
C2A Fe1A C10A 108.2(3)
C6A Fe1A C5A 124.3(3)
C7A Fe1A C5A 107.3(3)
C2A Fe1A C5A 67.8(3)
C10A Fe1A C5A 160.4(3)
C6A Fe1A C4A 159.8(3)
C7A Fe1A C4A 122.4(3)
C2A Fe1A C4A 68.1(3)
C10A Fe1A C4A 157.7(3)
C5A Fe1A C4A 40.5(3)
C6A Fe1A C3A 158.2(3)
C7A Fe1A C3A 159.2(4)
C2A Fe1A C3A 40.1(4)
C10A Fe1A C3A 121.9(3)
C5A Fe1A C3A 68.2(3)
C4A Fe1A C3A 41.0(3)
C6A Fe1A C9A 68.1(3)
C7A Fe1A C9A 68.5(3)
C2A Fe1A C9A 124.1(3)
C10A Fe1A C9A 40.9(3)
C5A Fe1A C9A 157.3(3)
C4A Fe1A C9A 121.6(3)
C3A Fe1A C9A 107.3(4)
C6A Fe1A C1A 108.7(4)
C7A Fe1A C1A 122.9(4)
C2A Fe1A C1A 40.1(3)
C10A Fe1A C1A 123.8(3)
C5A Fe1A C1A 40.8(3)
C4A Fe1A C1A 68.4(3)
C3A Fe1A C1A 68.0(5)
C9A Fe1A C1A 160.2(3)
C6A Fe1A C8A 68.4(3)
C7A Fe1A C8A 41.3(3)
C2A Fe1A C8A 158.8(4)
C10A Fe1A C8A 68.2(3)
C5A Fe1A C8A 122.6(3)
C4A Fe1A C8A 106.9(3)
C3A Fe1A C8A 122.6(4)
C9A Fe1A C8A 39.6(3)
C1A Fe1A C8A 159.2(3)
C13 S1 C12 105.8(3)
C13A S1A C12A 105.3(4)
C2 C1 C5 109.0(8)
C2 C1 Fe1 70.5(5)
C5 C1 Fe1 69.9(5)
C2 C1 H1 125.5
C5 C1 H1 125.5
Fe1 C1 H1 125.7
C7 C6 C10 108.7(7)
C7 C6 C11 123.8(6)
C10 C6 C11 127.1(6)
C7 C6 Fe1 70.5(4)
C10 C6 Fe1 69.9(4)
C11 C6 Fe1 119.8(5)
C17A C18A C13A 121.2(6)
C17A C18A H18A 119.4
C13A C18A H18A 119.4
C11A C12A S1A 111.7(5)
C11A C12A H12C 109.3
S1A C12A H12C 109.3
C11A C12A H12D 109.3
S1A C12A H12D 109.3
H12C C12A H12D 107.9
C14A C13A C18A 118.3(6)
C14A C13A S1A 125.2(5)
C18A C13A S1A 116.5(5)
C2 C3 C4 107.7(8)
C2 C3 Fe1 70.0(5)
C4 C3 Fe1 68.6(4)
C2 C3 H3 126.2
C4 C3 H3 126.2
Fe1 C3 H3 126.9
C18 C13 C14 119.8(6)
C18 C13 S1 116.2(5)
C14 C13 S1 124.0(5)
C9 C10 C6 106.1(6)
C9 C10 Fe1 70.0(4)
C6 C10 Fe1 68.7(4)
C9 C10 H10 127.0
C6 C10 H10 127.0
Fe1 C10 H10 125.9
C10A C6A C7A 109.3(6)
C10A C6A C11A 125.4(6)
C7A C6A C11A 124.8(6)
C10A C6A Fe1A 70.1(4)
C7A C6A Fe1A 69.8(3)
C11A C6A Fe1A 119.9(5)
C2A C3A C4A 107.3(9)
C2A C3A Fe1A 69.2(5)
C4A C3A Fe1A 69.4(4)
C2A C3A H3A 126.4
C4A C3A H3A 126.4
Fe1A C3A H3A 126.5
C17 C16 C15 122.6(6)
C17 C16 Cl1 119.1(5)
C15 C16 Cl1 118.3(5)
C16 C15 C14 116.7(6)
C16 C15 H15 121.7
C14 C15 H15 121.7
C6A C7A C8A 106.7(6)
C6A C7A Fe1A 69.1(4)
C8A C7A Fe1A 71.1(4)
C6A C7A H7A 126.6
C8A C7A H7A 126.6
Fe1A C7A H7A 124.8
C13 C18 C17 118.8(6)
C13 C18 H18 120.6
C17 C18 H18 120.6
C2A C1A C5A 106.3(9)
C2A C1A Fe1A 68.4(5)
C5A C1A Fe1A 68.7(5)
C2A C1A H1A 126.8
C5A C1A H1A 126.8
Fe1A C1A H1A 127.6
C16A C15A C14A 117.5(6)
C16A C15A H15A 121.3
C14A C15A H15A 121.3
C3 C2 C1 108.8(7)
C3 C2 Fe1 70.5(5)
C1 C2 Fe1 69.8(5)
C3 C2 H2 125.6
C1 C2 H2 125.6
Fe1 C2 H2 125.7
C16 C17 C18 120.2(6)
C16 C17 H17 119.9
C18 C17 H17 119.9
C18A C17A C16A 120.9(7)
C18A C17A H17A 119.5
C16A C17A H17A 119.5
C8A C9A C10A 108.6(7)
C8A C9A Fe1A 70.6(4)
C10A C9A Fe1A 68.2(4)
C8A C9A H9A 125.7
C10A C9A H9A 125.7
Fe1A C9A H9A 127.1
C4A C5A C1A 108.6(7)
C4A C5A Fe1A 69.8(4)
C1A C5A Fe1A 70.6(5)
C4A C5A H5A 125.7
C1A C5A H5A 125.7
Fe1A C5A H5A 125.6
C13 C14 C15 122.0(6)
C13 C14 H14 119.0
C15 C14 H14 119.0
C9A C8A C7A 107.9(7)
C9A C8A Fe1A 69.8(4)
C7A C8A Fe1A 67.7(4)
C9A C8A H8A 126.1
C7A C8A H8A 126.1
Fe1A C8A H8A 128.0
C3 C4 C5 107.5(7)
C3 C4 Fe1 70.8(4)
C5 C4 Fe1 70.0(4)
C3 C4 H4 126.3
C5 C4 H4 126.3
Fe1 C4 H4 124.6
C13A C14A C15A 122.2(6)
C13A C14A H14A 118.9
C15A C14A H14A 118.9
O1 C11 C6 123.1(6)
O1 C11 C12 121.4(6)
C6 C11 C12 115.5(6)
C8 C7 C6 107.4(7)
C8 C7 Fe1 70.4(4)
C6 C7 Fe1 68.6(4)
C8 C7 H7 126.3
C6 C7 H7 126.3
Fe1 C7 H7 126.2
C6A C10A C9A 107.4(6)
C6A C10A Fe1A 69.3(4)
C9A C10A Fe1A 70.9(4)
C6A C10A H10A 126.3
C9A C10A H10A 126.3
Fe1A C10A H10A 125.1
C17A C16A C15A 119.9(6)
C17A C16A Cl1A 121.0(5)
C15A C16A Cl1A 119.1(6)
C9 C8 C7 108.1(7)
C9 C8 Fe1 69.4(4)
C7 C8 Fe1 69.4(4)
C9 C8 H8 126.0
C7 C8 H8 126.0
Fe1 C8 H8 126.9
C5A C4A C3A 107.4(8)
C5A C4A Fe1A 69.8(4)
C3A C4A Fe1A 69.6(4)
C5A C4A H4A 126.3
C3A C4A H4A 126.3
Fe1A C4A H4A 126.0
O1A C11A C6A 120.7(6)
O1A C11A C12A 121.8(7)
C6A C11A C12A 117.5(6)
C1 C5 C4 107.0(7)
C1 C5 Fe1 70.0(5)
C4 C5 Fe1 69.1(4)
C1 C5 H5 126.5
C4 C5 H5 126.5
Fe1 C5 H5 126.0
C3A C2A C1A 110.4(8)
C3A C2A Fe1A 70.6(5)
C1A C2A Fe1A 71.6(5)
C3A C2A H2A 124.8
C1A C2A H2A 124.8
Fe1A C2A H2A 124.6
C11 C12 S1 113.7(5)
C11 C12 H12A 108.8
S1 C12 H12A 108.8
C11 C12 H12B 108.8
S1 C12 H12B 108.8
H12A C12 H12B 107.7
C8 C9 C10 109.8(7)
C8 C9 Fe1 70.6(4)
C10 C9 Fe1 69.6(4)
C8 C9 H9 125.1
C10 C9 H9 125.1
Fe1 C9 H9 126.3

loop_
_geom_bond_atom_site_label_1
_geom_bond_atom_site_label_2
_geom_bond_distance
Fe1 C6 2.010(7)
Fe1 C10 2.027(7)
Fe1 C4 2.027(6)
Fe1 C9 2.033(8)
Fe1 C7 2.036(6)
Fe1 C5 2.039(6)
Fe1 C1 2.041(10)
Fe1 C2 2.049(7)
Fe1 C8 2.049(8)
Fe1 C3 2.056(9)
Fe1A C6A 2.013(7)
Fe1A C7A 2.022(7)
Fe1A C2A 2.022(7)
Fe1A C10A 2.023(6)
Fe1A C5A 2.039(6)
Fe1A C4A 2.039(6)
Fe1A C3A 2.041(9)
Fe1A C9A 2.058(9)
Fe1A C1A 2.064(11)
Fe1A C8A 2.068(8)
Cl1 C16 1.717(7)
Cl1A C16A 1.729(7)
S1 C13 1.747(6)
S1 C12 1.788(8)
S1A C13A 1.753(7)
S1A C12A 1.818(7)
O1 C11 1.225(7)
O1A C11A 1.251(7)
C1 C2 1.390(11)
C1 C5 1.398(8)
C1 H1 0.9500
C6 C7 1.413(9)
C6 C10 1.426(9)
C6 C11 1.501(10)
C18A C17A 1.349(10)
C18A C13A 1.403(10)
C18A H18A 0.9500
C12A C11A 1.515(9)
C12A H12C 0.9900
C12A H12D 0.9900
C13A C14A 1.354(8)
C3 C2 1.389(12)
C3 C4 1.419(9)
C3 H3 0.9500
C13 C18 1.390(10)
C13 C14 1.411(8)
C10 C9 1.402(10)
C10 H10 0.9500
C6A C10A 1.401(9)
C6A C7A 1.415(9)
C6A C11A 1.486(9)
C3A C2A 1.394(13)
C3A C4A 1.429(9)
C3A H3A 0.9500
C16 C17 1.383(8)
C16 C15 1.396(9)
C15 C14 1.422(9)
C15 H15 0.9500
C7A C8A 1.442(10)
C7A H7A 0.9500
C18 C17 1.432(10)
C18 H18 0.9500
C1A C2A 1.400(12)
C1A C5A 1.429(9)
C1A H1A 0.9500
C15A C16A 1.398(9)
C15A C14A 1.420(9)
C15A H15A 0.9500
C2 H2 0.9500
C17 H17 0.9500
C17A C16A 1.385(9)
C17A H17A 0.9500
C9A C8A 1.398(10)
C9A C10A 1.427(10)
C9A H9A 0.9500
C5A C4A 1.411(9)
C5A H5A 0.9500
C14 H14 0.9500
C8A H8A 0.9500
C4 C5 1.422(9)
C4 H4 0.9500
C14A H14A 0.9500
C11 C12 1.541(9)
C7 C8 1.404(10)
C7 H7 0.9500
C10A H10A 0.9500
C8 C9 1.397(10)
C8 H8 0.9500
C4A H4A 0.9500
C5 H5 0.9500
C2A H2A 0.9500
C12 H12A 0.9900
C12 H12B 0.9900
C9 H9 0.9500

loop_
_geom_torsion_atom_site_label_1
_geom_torsion_atom_site_label_2
_geom_torsion_atom_site_label_3
_geom_torsion_atom_site_label_4
_geom_torsion
C6 Fe1 C1 C2 119.8(5)
C10 Fe1 C1 C2 163.9(4)
C4 Fe1 C1 C2 -81.2(5)
C9 Fe1 C1 C2 -160.3(8)
C7 Fe1 C1 C2 76.8(6)
C5 Fe1 C1 C2 -119.8(6)
C8 Fe1 C1 C2 40.1(12)
C3 Fe1 C1 C2 -37.0(4)
C6 Fe1 C1 C5 -120.4(4)
C10 Fe1 C1 C5 -76.3(5)
C4 Fe1 C1 C5 38.6(4)
C9 Fe1 C1 C5 -40.5(11)
C7 Fe1 C1 C5 -163.4(4)
C2 Fe1 C1 C5 119.8(6)
C8 Fe1 C1 C5 159.9(9)
C3 Fe1 C1 C5 82.8(4)
C10 Fe1 C6 C7 119.4(7)
C4 Fe1 C6 C7 158.7(9)
C9 Fe1 C6 C7 80.9(5)
C5 Fe1 C6 C7 -164.5(4)
C1 Fe1 C6 C7 -122.1(5)
C2 Fe1 C6 C7 -80.2(6)
C8 Fe1 C6 C7 37.6(5)
C3 Fe1 C6 C7 -45.0(13)
C4 Fe1 C6 C10 39.3(12)
C9 Fe1 C6 C10 -38.4(4)
C7 Fe1 C6 C10 -119.4(7)
C5 Fe1 C6 C10 76.2(5)
C1 Fe1 C6 C10 118.5(4)
C2 Fe1 C6 C10 160.4(4)
C8 Fe1 C6 C10 -81.7(5)
C3 Fe1 C6 C10 -164.4(11)
C10 Fe1 C6 C11 -122.1(7)
C4 Fe1 C6 C11 -82.8(11)
C9 Fe1 C6 C11 -160.5(6)
C7 Fe1 C6 C11 118.5(7)
C5 Fe1 C6 C11 -45.9(6)
C1 Fe1 C6 C11 -3.6(6)
C2 Fe1 C6 C11 38.4(7)
C8 Fe1 C6 C11 156.2(6)
C3 Fe1 C6 C11 73.5(13)
C13A S1A C12A C11A -82.9(6)
C17A C18A C13A C14A 3.1(12)
C17A C18A C13A S1A -177.1(6)
C12A S1A C13A C14A 13.8(7)
C12A S1A C13A C18A -166.0(6)
C6 Fe1 C3 C2 -48.6(14)
C10 Fe1 C3 C2 161.1(9)
C4 Fe1 C3 C2 119.3(8)
C9 Fe1 C3 C2 -164.6(5)
C7 Fe1 C3 C2 -81.7(6)
C5 Fe1 C3 C2 80.7(6)
C1 Fe1 C3 C2 37.1(5)
C8 Fe1 C3 C2 -123.4(5)
C6 Fe1 C3 C4 -168.0(9)
C10 Fe1 C3 C4 41.8(14)
C9 Fe1 C3 C4 76.1(6)
C7 Fe1 C3 C4 159.0(5)
C5 Fe1 C3 C4 -38.7(5)
C1 Fe1 C3 C4 -82.2(5)
C2 Fe1 C3 C4 -119.3(8)
C8 Fe1 C3 C4 117.2(5)
C12 S1 C13 C18 164.2(6)
C12 S1 C13 C14 -16.3(7)
C7 C6 C10 C9 0.3(8)
C11 C6 C10 C9 173.1(7)
Fe1 C6 C10 C9 60.4(5)
C7 C6 C10 Fe1 -60.1(5)
C11 C6 C10 Fe1 112.7(7)
C6 Fe1 C10 C9 -117.3(6)
C4 Fe1 C10 C9 77.4(5)
C7 Fe1 C10 C9 -79.7(4)
C5 Fe1 C10 C9 119.7(5)
C1 Fe1 C10 C9 160.5(4)
C2 Fe1 C10 C9 -169.2(7)
C8 Fe1 C10 C9 -36.4(4)
C3 Fe1 C10 C9 46.5(12)
C4 Fe1 C10 C6 -165.3(5)
C9 Fe1 C10 C6 117.3(6)
C7 Fe1 C10 C6 37.6(5)
C5 Fe1 C10 C6 -123.1(5)
C1 Fe1 C10 C6 -82.2(5)
C2 Fe1 C10 C6 -52.0(10)
C8 Fe1 C10 C6 80.9(5)
C3 Fe1 C10 C6 163.8(10)
C7A Fe1A C6A C10A -120.5(6)
C2A Fe1A C6A C10A 78.7(5)
C5A Fe1A C6A C10A 163.1(4)
C4A Fe1A C6A C10A -161.4(8)
C3A Fe1A C6A C10A 43.4(13)
C9A Fe1A C6A C10A -38.6(4)
C1A Fe1A C6A C10A 120.5(5)
C8A Fe1A C6A C10A -81.4(5)
C2A Fe1A C6A C7A -160.8(5)
C10A Fe1A C6A C7A 120.5(6)
C5A Fe1A C6A C7A -76.4(5)
C4A Fe1A C6A C7A -40.9(11)
C3A Fe1A C6A C7A 163.9(11)
C9A Fe1A C6A C7A 82.0(5)
C1A Fe1A C6A C7A -118.9(5)
C8A Fe1A C6A C7A 39.2(4)
C7A Fe1A C6A C11A 119.3(7)
C2A Fe1A C6A C11A -41.4(6)
C10A Fe1A C6A C11A -120.2(7)
C5A Fe1A C6A C11A 42.9(6)
C4A Fe1A C6A C11A 78.4(11)
C3A Fe1A C6A C11A -76.8(13)
C9A Fe1A C6A C11A -158.7(6)
C1A Fe1A C6A C11A 0.4(6)
C8A Fe1A C6A C11A 158.5(6)
C6A Fe1A C3A C2A 48.5(14)
C7A Fe1A C3A C2A -162.3(9)
C10A Fe1A C3A C2A 80.3(7)
C5A Fe1A C3A C2A -80.9(6)
C4A Fe1A C3A C2A -118.8(9)
C9A Fe1A C3A C2A 122.7(6)
C1A Fe1A C3A C2A -36.8(5)
C8A Fe1A C3A C2A 163.4(5)
C6A Fe1A C3A C4A 167.3(9)
C7A Fe1A C3A C4A -43.6(15)
C2A Fe1A C3A C4A 118.8(9)
C10A Fe1A C3A C4A -161.0(5)
C5A Fe1A C3A C4A 37.9(5)
C9A Fe1A C3A C4A -118.5(6)
C1A Fe1A C3A C4A 82.0(6)
C8A Fe1A C3A C4A -77.9(7)
C17 C16 C15 C14 -1.3(10)
Cl1 C16 C15 C14 178.9(5)
C10A C6A C7A C8A -2.4(8)
C11A C6A C7A C8A -174.5(7)
Fe1A C6A C7A C8A -61.5(5)
C10A C6A C7A Fe1A 59.1(5)
C11A C6A C7A Fe1A -113.1(6)
C2A Fe1A C7A C6A 49.8(10)
C10A Fe1A C7A C6A -36.9(4)
C5A Fe1A C7A C6A 122.7(4)
C4A Fe1A C7A C6A 164.5(4)
C3A Fe1A C7A C6A -163.1(11)
C9A Fe1A C7A C6A -80.9(4)
C1A Fe1A C7A C6A 80.7(5)
C8A Fe1A C7A C6A -117.2(6)
C6A Fe1A C7A C8A 117.2(6)
C2A Fe1A C7A C8A 167.0(8)
C10A Fe1A C7A C8A 80.3(4)
C5A Fe1A C7A C8A -120.1(5)
C4A Fe1A C7A C8A -78.4(5)
C3A Fe1A C7A C8A -46.0(13)
C9A Fe1A C7A C8A 36.3(4)
C1A Fe1A C7A C8A -162.1(5)
C14 C13 C18 C17 -0.5(11)
S1 C13 C18 C17 179.1(5)
C6A Fe1A C1A C2A -120.1(5)
C7A Fe1A C1A C2A -163.3(5)
C10A Fe1A C1A C2A -77.7(6)
C5A Fe1A C1A C2A 118.6(8)
C4A Fe1A C1A C2A 81.2(6)
C3A Fe1A C1A C2A 36.9(5)
C9A Fe1A C1A C2A -43.0(14)
C8A Fe1A C1A C2A 161.8(8)
C6A Fe1A C1A C5A 121.2(5)
C7A Fe1A C1A C5A 78.1(6)
C2A Fe1A C1A C5A -118.6(8)
C10A Fe1A C1A C5A 163.7(4)
C4A Fe1A C1A C5A -37.5(4)
C3A Fe1A C1A C5A -81.8(5)
C9A Fe1A C1A C5A -161.7(9)
C8A Fe1A C1A C5A 43.2(13)
C4 C3 C2 C1 -1.1(10)
Fe1 C3 C2 C1 -59.5(6)
C4 C3 C2 Fe1 58.4(6)
C5 C1 C2 C3 0.4(9)
Fe1 C1 C2 C3 59.9(6)
C5 C1 C2 Fe1 -59.5(5)
C6 Fe1 C2 C3 160.3(5)
C10 Fe1 C2 C3 -160.8(8)
C4 Fe1 C2 C3 -37.9(5)
C9 Fe1 C2 C3 39.5(10)
C7 Fe1 C2 C3 117.2(5)
C5 Fe1 C2 C3 -82.4(5)
C1 Fe1 C2 C3 -119.7(7)
C8 Fe1 C2 C3 75.1(6)
C6 Fe1 C2 C1 -80.0(5)
C10 Fe1 C2 C1 -41.1(10)
C4 Fe1 C2 C1 81.7(5)
C9 Fe1 C2 C1 159.1(8)
C7 Fe1 C2 C1 -123.1(5)
C5 Fe1 C2 C1 37.2(4)
C8 Fe1 C2 C1 -165.2(4)
C3 Fe1 C2 C1 119.7(7)
C15 C16 C17 C18 0.1(11)
Cl1 C16 C17 C18 179.8(5)
C13 C18 C17 C16 0.9(11)
C13A C18A C17A C16A -2.6(12)
C6A Fe1A C9A C8A -82.1(5)
C7A Fe1A C9A C8A -37.7(4)
C2A Fe1A C9A C8A 161.5(5)
C10A Fe1A C9A C8A -120.4(7)
C5A Fe1A C9A C8A 45.7(10)
C4A Fe1A C9A C8A 78.0(5)
C3A Fe1A C9A C8A 120.6(5)
C1A Fe1A C9A C8A -166.5(11)
C6A Fe1A C9A C10A 38.3(4)
C7A Fe1A C9A C10A 82.6(5)
C2A Fe1A C9A C10A -78.2(5)
C5A Fe1A C9A C10A 166.1(6)
C4A Fe1A C9A C10A -161.6(4)
C3A Fe1A C9A C10A -119.1(5)
C1A Fe1A C9A C10A -46.1(13)
C8A Fe1A C9A C10A 120.4(7)
C2A C1A C5A C4A 1.4(9)
Fe1A C1A C5A C4A 59.6(5)
C2A C1A C5A Fe1A -58.2(6)
C6A Fe1A C5A C4A 162.0(4)
C7A Fe1A C5A C4A 120.0(5)
C2A Fe1A C5A C4A -81.8(5)
C10A Fe1A C5A C4A -163.6(7)
C3A Fe1A C5A C4A -38.4(5)
C9A Fe1A C5A C4A 44.5(10)
C1A Fe1A C5A C4A -119.4(7)
C8A Fe1A C5A C4A 77.3(5)
C6A Fe1A C5A C1A -78.6(6)
C7A Fe1A C5A C1A -120.6(6)
C2A Fe1A C5A C1A 37.6(6)
C10A Fe1A C5A C1A -44.2(10)
C4A Fe1A C5A C1A 119.4(7)
C3A Fe1A C5A C1A 81.0(6)
C9A Fe1A C5A C1A 163.9(8)
C8A Fe1A C5A C1A -163.3(6)
C18 C13 C14 C15 -0.8(10)
S1 C13 C14 C15 179.6(5)
C16 C15 C14 C13 1.7(10)
C10A C9A C8A C7A -0.7(9)
Fe1A C9A C8A C7A 57.0(5)
C10A C9A C8A Fe1A -57.7(6)
C6A C7A C8A C9A 1.9(8)
Fe1A C7A C8A C9A -58.4(5)
C6A C7A C8A Fe1A 60.2(4)
C6A Fe1A C8A C9A 81.4(5)
C7A Fe1A C8A C9A 120.3(6)
C2A Fe1A C8A C9A -46.7(10)
C10A Fe1A C8A C9A 37.5(5)
C5A Fe1A C8A C9A -160.9(4)
C4A Fe1A C8A C9A -119.5(5)
C3A Fe1A C8A C9A -77.4(6)
C1A Fe1A C8A C9A 167.1(9)
C6A Fe1A C8A C7A -38.9(4)
C2A Fe1A C8A C7A -167.0(8)
C10A Fe1A C8A C7A -82.8(4)
C5A Fe1A C8A C7A 78.8(5)
C4A Fe1A C8A C7A 120.2(4)
C3A Fe1A C8A C7A 162.3(5)
C9A Fe1A C8A C7A -120.3(6)
C1A Fe1A C8A C7A 46.8(11)
C2 C3 C4 C5 1.4(9)
Fe1 C3 C4 C5 60.7(5)
C2 C3 C4 Fe1 -59.3(6)
C6 Fe1 C4 C3 166.7(10)
C10 Fe1 C4 C3 -163.6(6)
C9 Fe1 C4 C3 -122.3(6)
C7 Fe1 C4 C3 -50.0(10)
C5 Fe1 C4 C3 117.8(7)
C1 Fe1 C4 C3 80.0(6)
C2 Fe1 C4 C3 36.9(6)
C8 Fe1 C4 C3 -81.1(7)
C6 Fe1 C4 C5 49.0(11)
C10 Fe1 C4 C5 78.6(5)
C9 Fe1 C4 C5 120.0(5)
C7 Fe1 C4 C5 -167.8(7)
C1 Fe1 C4 C5 -37.8(4)
C2 Fe1 C4 C5 -80.9(5)
C8 Fe1 C4 C5 161.1(4)
C3 Fe1 C4 C5 -117.8(7)
C18A C13A C14A C15A -2.9(11)
S1A C13A C14A C15A 177.3(6)
C16A C15A C14A C13A 2.1(11)
C7 C6 C11 O1 -14.5(10)
C10 C6 C11 O1 173.7(6)
Fe1 C6 C11 O1 -99.9(7)
C7 C6 C11 C12 167.3(7)
C10 C6 C11 C12 -4.6(9)
Fe1 C6 C11 C12 81.8(7)
C10 C6 C7 C8 -0.2(8)
C11 C6 C7 C8 -173.4(6)
Fe1 C6 C7 C8 -60.0(5)
C10 C6 C7 Fe1 59.8(5)
C11 C6 C7 Fe1 -113.4(7)
C6 Fe1 C7 C8 118.7(7)
C10 Fe1 C7 C8 80.7(5)
C4 Fe1 C7 C8 -43.3(10)
C9 Fe1 C7 C8 37.1(5)
C5 Fe1 C7 C8 162.4(8)
C1 Fe1 C7 C8 -162.5(5)
C2 Fe1 C7 C8 -121.2(5)
C3 Fe1 C7 C8 -79.4(6)
C10 Fe1 C7 C6 -38.0(4)
C4 Fe1 C7 C6 -162.0(7)
C9 Fe1 C7 C6 -81.6(5)
C5 Fe1 C7 C6 43.7(11)
C1 Fe1 C7 C6 78.8(6)
C2 Fe1 C7 C6 120.1(5)
C8 Fe1 C7 C6 -118.7(7)
C3 Fe1 C7 C6 161.9(5)
C7A C6A C10A C9A 2.0(8)
C11A C6A C10A C9A 174.1(7)
Fe1A C6A C10A C9A 61.0(5)
C7A C6A C10A Fe1A -59.0(5)
C11A C6A C10A Fe1A 113.2(7)
C8A C9A C10A C6A -0.8(9)
Fe1A C9A C10A C6A -60.0(5)
C8A C9A C10A Fe1A 59.1(5)
C7A Fe1A C10A C6A 37.2(4)
C2A Fe1A C10A C6A -120.5(5)
C5A Fe1A C10A C6A -45.9(10)
C4A Fe1A C10A C6A 163.1(7)
C3A Fe1A C10A C6A -162.5(5)
C9A Fe1A C10A C6A 118.0(6)
C1A Fe1A C10A C6A -79.1(6)
C8A Fe1A C10A C6A 81.7(4)
C6A Fe1A C10A C9A -118.0(6)
C7A Fe1A C10A C9A -80.8(5)
C2A Fe1A C10A C9A 121.4(5)
C5A Fe1A C10A C9A -163.9(7)
C4A Fe1A C10A C9A 45.1(10)
C3A Fe1A C10A C9A 79.5(6)
C1A Fe1A C10A C9A 162.9(5)
C8A Fe1A C10A C9A -36.3(5)
C18A C17A C16A C15A 1.8(11)
C18A C17A C16A Cl1A 180.0(6)
C14A C15A C16A C17A -1.5(10)
C14A C15A C16A Cl1A -179.7(5)
C6 C7 C8 C9 0.1(8)
Fe1 C7 C8 C9 -58.7(5)
C6 C7 C8 Fe1 58.8(5)
C6 Fe1 C8 C9 81.5(5)
C10 Fe1 C8 C9 36.7(4)
C4 Fe1 C8 C9 -78.8(5)
C7 Fe1 C8 C9 119.7(7)
C5 Fe1 C8 C9 -46.0(9)
C1 Fe1 C8 C9 168.4(9)
C2 Fe1 C8 C9 -161.5(5)
C3 Fe1 C8 C9 -121.3(5)
C6 Fe1 C8 C7 -38.3(4)
C10 Fe1 C8 C7 -83.0(5)
C4 Fe1 C8 C7 161.5(4)
C9 Fe1 C8 C7 -119.7(7)
C5 Fe1 C8 C7 -165.7(6)
C1 Fe1 C8 C7 48.7(12)
C2 Fe1 C8 C7 78.7(5)
C3 Fe1 C8 C7 118.9(5)
C1A C5A C4A C3A -0.5(9)
Fe1A C5A C4A C3A 59.6(5)
C1A C5A C4A Fe1A -60.1(5)
C2A C3A C4A C5A -0.6(9)
Fe1A C3A C4A C5A -59.8(5)
C2A C3A C4A Fe1A 59.1(6)
C6A Fe1A C4A C5A -47.7(11)
C7A Fe1A C4A C5A -78.4(6)
C2A Fe1A C4A C5A 81.0(5)
C10A Fe1A C4A C5A 165.5(7)
C3A Fe1A C4A C5A 118.5(8)
C9A Fe1A C4A C5A -161.5(4)
C1A Fe1A C4A C5A 37.7(5)
C8A Fe1A C4A C5A -120.8(5)
C6A Fe1A C4A C3A -166.3(9)
C7A Fe1A C4A C3A 163.1(6)
C2A Fe1A C4A C3A -37.5(6)
C10A Fe1A C4A C3A 47.0(11)
C5A Fe1A C4A C3A -118.5(8)
C9A Fe1A C4A C3A 80.0(7)
C1A Fe1A C4A C3A -80.8(6)
C8A Fe1A C4A C3A 120.6(6)
C10A C6A C11A O1A 13.1(10)
C7A C6A C11A O1A -176.0(6)
Fe1A C6A C11A O1A 98.9(6)
C10A C6A C11A C12A -165.6(6)
C7A C6A C11A C12A 5.3(9)
Fe1A C6A C11A C12A -79.8(6)
S1A C12A C11A O1A 104.4(7)
S1A C12A C11A C6A -76.9(7)
C2 C1 C5 C4 0.5(8)
Fe1 C1 C5 C4 -59.4(5)
C2 C1 C5 Fe1 59.9(6)
C3 C4 C5 C1 -1.1(8)
Fe1 C4 C5 C1 60.0(5)
C3 C4 C5 Fe1 -61.2(6)
C6 Fe1 C5 C1 79.8(5)
C10 Fe1 C5 C1 121.9(5)
C4 Fe1 C5 C1 -118.2(6)
C9 Fe1 C5 C1 163.6(5)
C7 Fe1 C5 C1 46.5(10)
C2 Fe1 C5 C1 -36.9(5)
C8 Fe1 C5 C1 -163.4(7)
C3 Fe1 C5 C1 -79.8(5)
C6 Fe1 C5 C4 -162.0(4)
C10 Fe1 C5 C4 -119.8(4)
C9 Fe1 C5 C4 -78.2(5)
C7 Fe1 C5 C4 164.7(8)
C1 Fe1 C5 C4 118.2(6)
C2 Fe1 C5 C4 81.3(5)
C8 Fe1 C5 C4 -45.2(9)
C3 Fe1 C5 C4 38.4(4)
C4A C3A C2A C1A 1.5(10)
Fe1A C3A C2A C1A 60.8(6)
C4A C3A C2A Fe1A -59.3(6)
C5A C1A C2A C3A -1.8(10)
Fe1A C1A C2A C3A -60.2(6)
C5A C1A C2A Fe1A 58.4(6)
C6A Fe1A C2A C3A -160.5(5)
C7A Fe1A C2A C3A 162.5(8)
C10A Fe1A C2A C3A -118.3(5)
C5A Fe1A C2A C3A 82.1(6)
C4A Fe1A C2A C3A 38.3(5)
C9A Fe1A C2A C3A -75.9(6)
C1A Fe1A C2A C3A 120.4(8)
C8A Fe1A C2A C3A -41.8(11)
C6A Fe1A C2A C1A 79.1(6)
C7A Fe1A C2A C1A 42.2(11)
C10A Fe1A C2A C1A 121.3(5)
C5A Fe1A C2A C1A -38.2(5)
C4A Fe1A C2A C1A -82.1(5)
C3A Fe1A C2A C1A -120.4(8)
C9A Fe1A C2A C1A 163.8(5)
C8A Fe1A C2A C1A -162.2(8)
O1 C11 C12 S1 -102.4(7)
C6 C11 C12 S1 75.9(6)
C13 S1 C12 C11 85.3(5)
C7 C8 C9 C10 0.1(8)
Fe1 C8 C9 C10 -58.7(5)
C7 C8 C9 Fe1 58.7(5)
C6 C10 C9 C8 -0.2(8)
Fe1 C10 C9 C8 59.3(5)
C6 C10 C9 Fe1 -59.5(4)
C6 Fe1 C9 C8 -81.6(5)
C10 Fe1 C9 C8 -120.9(6)
C4 Fe1 C9 C8 118.6(5)
C7 Fe1 C9 C8 -37.3(4)
C5 Fe1 C9 C8 160.6(4)
C1 Fe1 C9 C8 -169.8(8)
C2 Fe1 C9 C8 48.2(10)
C3 Fe1 C9 C8 77.2(5)
C6 Fe1 C9 C10 39.3(4)
C4 Fe1 C9 C10 -120.5(4)
C7 Fe1 C9 C10 83.6(4)
C5 Fe1 C9 C10 -78.5(5)
C1 Fe1 C9 C10 -48.9(11)
C2 Fe1 C9 C10 169.2(7)
C8 Fe1 C9 C10 120.9(6)
C3 Fe1 C9 C10 -161.8(4)
